data_4065463
loop_
_publ_author_name
'Hoyle, Marc-Andr\'e M.'
'Pantazis, Dimitrios A.'
'Burton, Hannah M.'
'McDonald, Robert'
'Rosenberg, Lisa'

_publ_section_title
;
 Benzonitrile Adducts of Terminal Diarylphosphido Complexes: Preparative
 Sources of &#x201C;Ru&#x2550;PR2&#x201D;
;
_journal_issue 23
_journal_name_full Organometallics
_journal_page_first 6458
_journal_paper_doi 10.1021/om200822e
_journal_volume 30
_journal_year 2011
_chemical_formula_moiety 'C46 H37 N P2 Ru'
_chemical_formula_sum 'C46 H37 N P2 Ru'
_chemical_formula_weight 766.78
_chemical_name_systematic
; 
 ? 
;
_space_group_IT_number 60
_symmetry_cell_setting orthorhombic
_symmetry_space_group_name_Hall '-P 2n 2ab'
_symmetry_space_group_name_H-M 'P b c n'
_atom_sites_solution_hydrogens geom
_atom_sites_solution_primary direct
_atom_sites_solution_secondary difmap
_audit_creation_method SHELXL-97
_cell_angle_alpha 90.00
_cell_angle_beta 90.00
_cell_angle_gamma 90.00
_cell_formula_units_Z 8
_cell_length_a 19.9629(6)
_cell_length_b 19.0706(6)
_cell_length_c 19.6393(6)
_cell_measurement_reflns_used 7989
_cell_measurement_temperature 173(2)
_cell_measurement_theta_max 21.09
_cell_measurement_theta_min 2.31
_cell_volume 7476.8(4)
_computing_cell_refinement 'Bruker SAINT'
_computing_data_collection 'Bruker APEX2'
_computing_data_reduction 'Bruker SAINT'
_computing_molecular_graphics 'Bruker SHELXTL'
_computing_publication_material 'Bruker SHELXTL'
_computing_structure_refinement 'SHELXL-97 (Sheldrick, 2008)'
_computing_structure_solution 'DIRDIF-2008 (Beurskens et al., 2008)'
_diffrn_ambient_temperature 173(2)
_diffrn_measured_fraction_theta_full 0.999
_diffrn_measured_fraction_theta_max 0.999
_diffrn_measurement_device_type 'Bruker APEX-II CCD'
_diffrn_measurement_method '\w scans'
_diffrn_radiation_monochromator graphite
_diffrn_radiation_source 'fine-focus sealed tube'
_diffrn_radiation_type MoK\a
_diffrn_radiation_wavelength 0.71073
_diffrn_reflns_av_R_equivalents 0.0595
_diffrn_reflns_av_sigmaI/netI 0.0282
_diffrn_reflns_limit_h_max 24
_diffrn_reflns_limit_h_min -24
_diffrn_reflns_limit_k_max 23
_diffrn_reflns_limit_k_min -23
_diffrn_reflns_limit_l_max 24
_diffrn_reflns_limit_l_min -24
_diffrn_reflns_number 57326
_diffrn_reflns_theta_full 26.40
_diffrn_reflns_theta_max 26.40
_diffrn_reflns_theta_min 1.48
_exptl_absorpt_coefficient_mu 0.538
_exptl_absorpt_correction_T_max 0.9496
_exptl_absorpt_correction_T_min 0.7883
_exptl_absorpt_correction_type integration
_exptl_absorpt_process_details 'SADABS (Sheldrick, 2008)'
_exptl_crystal_colour 'dark red'
_exptl_crystal_density_diffrn 1.362
_exptl_crystal_density_method 'not measured'
_exptl_crystal_description prism
_exptl_crystal_F_000 3152
_exptl_crystal_size_max 0.46
_exptl_crystal_size_mid 0.12
_exptl_crystal_size_min 0.10
_refine_diff_density_max 0.312
_refine_diff_density_min -0.499
_refine_diff_density_rms 0.059
_refine_ls_extinction_method none
_refine_ls_goodness_of_fit_ref 1.024
_refine_ls_hydrogen_treatment constr
_refine_ls_matrix_type full
_refine_ls_number_parameters 451
_refine_ls_number_reflns 7675
_refine_ls_number_restraints 0
_refine_ls_restrained_S_all 1.024
_refine_ls_R_factor_all 0.0473
_refine_ls_R_factor_gt 0.0293
_refine_ls_shift/su_max 0.000
_refine_ls_shift/su_mean 0.000
_refine_ls_structure_factor_coef Fsqd
_refine_ls_weighting_details 'calc w=1/[\s^2^(Fo^2^)+(0.0247P)^2^+6.0877P] where P=(Fo^2^+2Fc^2^)/3'
_refine_ls_weighting_scheme calc
_refine_ls_wR_factor_gt 0.0622
_refine_ls_wR_factor_ref 0.0705
_reflns_number_gt 5918
_reflns_number_total 7675
_reflns_threshold_expression I>2\s(I)
_cod_data_source_file om200822e_si_002.cif
_cod_data_source_block 4c
_cod_depositor_comments
;
The following automatic conversions were performed:

'_symmetry_cell_setting' value 'Orthorhombic' changed to
'orthorhombic' according to
/home/saulius/struct/CIF-dictionaries/cif_core.dic dictionary named
'cif_core.dic' version 2.4.1 from 2010-06-29.

Automatic conversion script
Id: cif_fix_values 1715 2011-07-08 13:25:40Z adriana 
;
_cod_database_code 4065463

loop_
_symmetry_equiv_pos_as_xyz
'x, y, z'
'-x+1/2, -y+1/2, z+1/2'
'-x, y, -z+1/2'
'x+1/2, -y+1/2, -z'
'-x, -y, -z'
'x-1/2, y-1/2, -z-1/2'
'x, -y, z-1/2'
'-x-1/2, y-1/2, z'

loop_
_atom_site_label
_atom_site_type_symbol
_atom_site_fract_x
_atom_site_fract_y
_atom_site_fract_z
_atom_site_U_iso_or_equiv
_atom_site_adp_type
_atom_site_occupancy
_atom_site_symmetry_multiplicity
_atom_site_calc_flag
_atom_site_refinement_flags
Ru Ru 0.098789(9) 0.195897(9) 0.053047(9) 0.02303(6) Uani 1 1 d .
P1 P -0.01870(3) 0.20495(3) 0.03365(3) 0.02592(13) Uani 1 1 d .
P2 P 0.12180(3) 0.29129(3) -0.01575(3) 0.02405(13) Uani 1 1 d .
N N 0.08875(9) 0.26164(10) 0.13212(10) 0.0273(4) Uani 1 1 d .
C1 C 0.12282(12) 0.09862(12) 0.10997(13) 0.0316(5) Uani 1 1 d .
H1 H 0.1056 0.0858 0.1561 0.038 Uiso 1 1 calc R
C2 C 0.09223(12) 0.08175(12) 0.04718(13) 0.0343(6) Uani 1 1 d .
H2 H 0.0498 0.0545 0.0419 0.041 Uiso 1 1 calc R
C3 C 0.13311(12) 0.10543(12) -0.00724(13) 0.0311(5) Uani 1 1 d .
H3 H 0.1245 0.0976 -0.0568 0.037 Uiso 1 1 calc R
C3A C 0.19489(11) 0.13062(11) 0.02224(12) 0.0285(5) Uani 1 1 d .
C4 C 0.25596(12) 0.15502(12) -0.00632(13) 0.0337(6) Uani 1 1 d .
H4 H 0.2610 0.1589 -0.0543 0.040 Uiso 1 1 calc R
C5 C 0.30737(12) 0.17282(13) 0.03624(14) 0.0373(6) Uani 1 1 d .
H5 H 0.3484 0.1887 0.0172 0.045 Uiso 1 1 calc R
C6 C 0.30109(13) 0.16830(13) 0.10741(14) 0.0384(6) Uani 1 1 d .
H6 H 0.3381 0.1807 0.1354 0.046 Uiso 1 1 calc R
C7 C 0.24256(12) 0.14640(12) 0.13726(13) 0.0339(6) Uani 1 1 d .
H7 H 0.2384 0.1446 0.1854 0.041 Uiso 1 1 calc R
C7A C 0.18865(11) 0.12656(12) 0.09501(12) 0.0290(5) Uani 1 1 d .
C10 C 0.09057(11) 0.29867(13) 0.17829(12) 0.0305(5) Uani 1 1 d .
C11 C 0.09969(12) 0.34627(13) 0.23432(12) 0.0332(5) Uani 1 1 d .
C12 C 0.08751(12) 0.32425(14) 0.30084(13) 0.0378(6) Uani 1 1 d .
H12 H 0.0696 0.2789 0.3093 0.045 Uiso 1 1 calc R
C13 C 0.10165(15) 0.36863(17) 0.35425(15) 0.0519(8) Uani 1 1 d .
H13 H 0.0935 0.3540 0.3997 0.062 Uiso 1 1 calc R
C14 C 0.12770(19) 0.4344(2) 0.34159(18) 0.0724(11) Uani 1 1 d .
H14 H 0.1373 0.4648 0.3786 0.087 Uiso 1 1 calc R
C15 C 0.1400(2) 0.45658(18) 0.27583(19) 0.0761(11) Uani 1 1 d .
H15 H 0.1578 0.5021 0.2679 0.091 Uiso 1 1 calc R
C16 C 0.12647(16) 0.41265(15) 0.22156(15) 0.0527(8) Uani 1 1 d .
H16 H 0.1353 0.4274 0.1762 0.063 Uiso 1 1 calc R
C21 C -0.06090(11) 0.13664(12) 0.08467(12) 0.0272(5) Uani 1 1 d .
C22 C -0.04205(12) 0.12556(13) 0.15237(12) 0.0320(5) Uani 1 1 d .
H22 H -0.0049 0.1506 0.1703 0.038 Uiso 1 1 calc R
C23 C -0.07614(13) 0.07892(14) 0.19396(13) 0.0398(6) Uani 1 1 d .
H23 H -0.0618 0.0721 0.2396 0.048 Uiso 1 1 calc R
C24 C -0.13101(13) 0.04210(14) 0.16962(14) 0.0421(7) Uani 1 1 d .
H24 H -0.1542 0.0099 0.1980 0.051 Uiso 1 1 calc R
C25 C -0.15131(12) 0.05327(13) 0.10320(14) 0.0373(6) Uani 1 1 d .
H25 H -0.1890 0.0287 0.0859 0.045 Uiso 1 1 calc R
C26 C -0.11743(11) 0.09981(13) 0.06160(13) 0.0320(5) Uani 1 1 d .
H26 H -0.1328 0.1070 0.0164 0.038 Uiso 1 1 calc R
C31 C -0.03397(11) 0.17179(13) -0.05347(12) 0.0277(5) Uani 1 1 d .
C32 C -0.03021(12) 0.10149(14) -0.07341(13) 0.0364(6) Uani 1 1 d .
H32 H -0.0201 0.0667 -0.0403 0.044 Uiso 1 1 calc R
C33 C -0.04087(13) 0.08152(15) -0.14032(14) 0.0423(7) Uani 1 1 d .
H33 H -0.0382 0.0334 -0.1526 0.051 Uiso 1 1 calc R
C34 C -0.05537(12) 0.13128(16) -0.18922(13) 0.0414(7) Uani 1 1 d .
H34 H -0.0630 0.1176 -0.2351 0.050 Uiso 1 1 calc R
C35 C -0.05871(12) 0.20094(16) -0.17103(13) 0.0413(6) Uani 1 1 d .
H35 H -0.0678 0.2355 -0.2047 0.050 Uiso 1 1 calc R
C36 C -0.04883(11) 0.22101(14) -0.10377(13) 0.0333(6) Uani 1 1 d .
H36 H -0.0522 0.2691 -0.0918 0.040 Uiso 1 1 calc R
C41 C 0.17650(11) 0.35460(11) 0.02783(11) 0.0251(5) Uani 1 1 d .
C42 C 0.22479(11) 0.32850(12) 0.07224(12) 0.0302(5) Uani 1 1 d .
H42 H 0.2266 0.2795 0.0810 0.036 Uiso 1 1 calc R
C43 C 0.27025(12) 0.37274(13) 0.10396(13) 0.0353(6) Uani 1 1 d .
H43 H 0.3038 0.3539 0.1330 0.042 Uiso 1 1 calc R
C44 C 0.26665(12) 0.44424(13) 0.09322(14) 0.0380(6) Uani 1 1 d .
H44 H 0.2975 0.4748 0.1151 0.046 Uiso 1 1 calc R
C45 C 0.21809(13) 0.47118(13) 0.05054(14) 0.0390(6) Uani 1 1 d .
H45 H 0.2150 0.5204 0.0438 0.047 Uiso 1 1 calc R
C46 C 0.17379(12) 0.42676(12) 0.01753(13) 0.0327(6) Uani 1 1 d .
H46 H 0.1412 0.4458 -0.0125 0.039 Uiso 1 1 calc R
C51 C 0.05736(11) 0.35067(12) -0.04945(12) 0.0271(5) Uani 1 1 d .
C52 C 0.01092(11) 0.37807(12) -0.00379(13) 0.0304(5) Uani 1 1 d .
H52 H 0.0132 0.3654 0.0429 0.036 Uiso 1 1 calc R
C53 C -0.03844(12) 0.42343(13) -0.02572(14) 0.0374(6) Uani 1 1 d .
H53 H -0.0694 0.4423 0.0061 0.045 Uiso 1 1 calc R
C54 C -0.04299(13) 0.44142(15) -0.09336(15) 0.0455(7) Uani 1 1 d .
H54 H -0.0775 0.4720 -0.1084 0.055 Uiso 1 1 calc R
C55 C 0.00256(15) 0.41501(16) -0.13913(15) 0.0517(8) Uani 1 1 d .
H55 H -0.0004 0.4277 -0.1858 0.062 Uiso 1 1 calc R
C56 C 0.05295(13) 0.36973(14) -0.11750(14) 0.0405(6) Uani 1 1 d .
H56 H 0.0844 0.3518 -0.1494 0.049 Uiso 1 1 calc R
C61 C 0.16995(11) 0.27035(12) -0.09243(12) 0.0269(5) Uani 1 1 d .
C62 C 0.14526(12) 0.21912(13) -0.13686(12) 0.0327(6) Uani 1 1 d .
H62 H 0.1033 0.1975 -0.1279 0.039 Uiso 1 1 calc R
C63 C 0.18176(13) 0.19990(15) -0.19385(13) 0.0411(6) Uani 1 1 d .
H63 H 0.1651 0.1646 -0.2234 0.049 Uiso 1 1 calc R
C64 C 0.24250(13) 0.23194(15) -0.20796(13) 0.0438(7) Uani 1 1 d .
H64 H 0.2672 0.2188 -0.2473 0.053 Uiso 1 1 calc R
C65 C 0.26683(13) 0.28254(15) -0.16521(14) 0.0424(7) Uani 1 1 d .
H65 H 0.3085 0.3045 -0.1750 0.051 Uiso 1 1 calc R
C66 C 0.23088(12) 0.30209(13) -0.10739(13) 0.0339(6) Uani 1 1 d .
H66 H 0.2481 0.3373 -0.0780 0.041 Uiso 1 1 calc R

loop_
_atom_site_aniso_label
_atom_site_aniso_U_11
_atom_site_aniso_U_22
_atom_site_aniso_U_33
_atom_site_aniso_U_23
_atom_site_aniso_U_13
_atom_site_aniso_U_12
Ru 0.01969(9) 0.02039(9) 0.02899(10) -0.00109(7) 0.00004(7) 0.00038(7)
P1 0.0217(3) 0.0257(3) 0.0304(3) -0.0014(2) -0.0007(2) -0.0004(2)
P2 0.0191(3) 0.0236(3) 0.0294(3) -0.0009(2) -0.0008(2) -0.0003(2)
N 0.0230(10) 0.0276(10) 0.0311(11) -0.0002(9) -0.0020(8) 0.0024(8)
C1 0.0299(13) 0.0240(12) 0.0409(14) 0.0053(10) 0.0051(11) 0.0044(10)
C2 0.0289(13) 0.0191(11) 0.0549(16) -0.0011(11) -0.0001(12) -0.0001(10)
C3 0.0330(13) 0.0211(12) 0.0392(14) -0.0060(10) 0.0014(11) 0.0028(10)
C3A 0.0260(12) 0.0203(11) 0.0392(14) -0.0013(10) 0.0026(10) 0.0075(9)
C4 0.0300(13) 0.0297(13) 0.0414(15) 0.0018(11) 0.0068(11) 0.0073(10)
C5 0.0224(13) 0.0326(13) 0.0569(18) 0.0039(12) 0.0050(11) 0.0056(10)
C6 0.0265(13) 0.0331(14) 0.0555(17) 0.0010(12) -0.0080(12) 0.0040(11)
C7 0.0327(14) 0.0316(13) 0.0376(14) 0.0012(11) -0.0051(11) 0.0074(11)
C7A 0.0250(12) 0.0221(11) 0.0398(14) 0.0027(10) 0.0020(10) 0.0075(9)
C10 0.0243(12) 0.0338(13) 0.0335(13) 0.0026(11) -0.0005(10) 0.0044(10)
C11 0.0326(13) 0.0344(13) 0.0327(13) -0.0054(10) -0.0002(11) 0.0058(11)
C12 0.0322(14) 0.0450(15) 0.0362(14) -0.0028(12) 0.0018(11) 0.0032(11)
C13 0.0534(18) 0.067(2) 0.0348(15) -0.0134(14) 0.0062(14) 0.0035(16)
C14 0.095(3) 0.071(2) 0.051(2) -0.0315(18) 0.0050(19) -0.009(2)
C15 0.113(3) 0.0431(19) 0.073(3) -0.0197(18) 0.012(2) -0.018(2)
C16 0.076(2) 0.0393(16) 0.0425(17) -0.0030(13) 0.0059(15) -0.0015(15)
C21 0.0229(12) 0.0277(12) 0.0309(13) -0.0033(10) 0.0029(10) 0.0038(10)
C22 0.0250(12) 0.0381(14) 0.0329(13) -0.0030(11) 0.0008(10) 0.0008(11)
C23 0.0350(14) 0.0510(16) 0.0335(14) 0.0064(12) 0.0051(11) 0.0051(13)
C24 0.0349(15) 0.0417(15) 0.0497(17) 0.0089(13) 0.0125(13) -0.0022(12)
C25 0.0261(13) 0.0374(14) 0.0485(16) -0.0038(12) 0.0039(12) -0.0030(11)
C26 0.0262(12) 0.0348(13) 0.0350(14) -0.0026(11) -0.0020(10) -0.0021(10)
C31 0.0183(11) 0.0348(12) 0.0300(12) -0.0010(10) 0.0004(10) -0.0031(9)
C32 0.0372(14) 0.0375(14) 0.0344(14) -0.0025(11) 0.0002(11) 0.0002(11)
C33 0.0381(15) 0.0485(17) 0.0404(16) -0.0128(13) 0.0024(12) 0.0027(13)
C34 0.0273(14) 0.068(2) 0.0294(14) -0.0065(13) 0.0025(11) -0.0012(13)
C35 0.0305(13) 0.0615(19) 0.0318(14) 0.0097(13) -0.0046(11) -0.0042(13)
C36 0.0221(12) 0.0386(14) 0.0392(14) 0.0036(11) -0.0032(10) -0.0029(10)
C41 0.0223(11) 0.0234(11) 0.0297(12) -0.0005(9) 0.0019(9) -0.0008(9)
C42 0.0261(12) 0.0241(12) 0.0403(14) -0.0015(10) -0.0019(10) 0.0002(10)
C43 0.0261(13) 0.0365(14) 0.0432(15) -0.0040(12) -0.0077(11) 0.0002(11)
C44 0.0290(14) 0.0350(14) 0.0499(16) -0.0081(12) -0.0004(12) -0.0105(11)
C45 0.0386(15) 0.0221(12) 0.0565(17) -0.0005(12) -0.0001(13) -0.0047(11)
C46 0.0289(13) 0.0253(12) 0.0438(15) 0.0032(11) -0.0021(11) -0.0006(10)
C51 0.0211(11) 0.0234(11) 0.0368(13) 0.0038(10) -0.0028(10) -0.0038(9)
C52 0.0266(12) 0.0261(12) 0.0385(14) 0.0016(10) -0.0009(10) -0.0009(10)
C53 0.0286(13) 0.0315(14) 0.0522(16) 0.0043(12) 0.0044(12) 0.0046(11)
C54 0.0318(15) 0.0450(16) 0.0597(19) 0.0137(14) -0.0048(13) 0.0090(12)
C55 0.0481(17) 0.065(2) 0.0418(16) 0.0202(15) -0.0065(14) 0.0130(15)
C56 0.0328(14) 0.0506(17) 0.0381(15) 0.0081(13) -0.0006(12) 0.0062(12)
C61 0.0232(12) 0.0283(12) 0.0290(13) 0.0020(10) -0.0006(9) 0.0049(10)
C62 0.0251(12) 0.0399(14) 0.0330(13) -0.0013(11) -0.0038(10) -0.0012(11)
C63 0.0377(15) 0.0505(16) 0.0350(14) -0.0117(13) -0.0057(11) 0.0062(13)
C64 0.0352(15) 0.0603(19) 0.0358(15) -0.0054(14) 0.0060(12) 0.0088(14)
C65 0.0309(14) 0.0512(17) 0.0452(16) -0.0009(13) 0.0115(12) -0.0015(12)
C66 0.0281(13) 0.0353(13) 0.0382(14) -0.0022(12) 0.0026(10) -0.0027(11)

loop_
_atom_type_symbol
_atom_type_description
_atom_type_scat_dispersion_real
_atom_type_scat_dispersion_imag
_atom_type_scat_source
C C 0.0033 0.0016 'International Tables Vol C Tables 4.2.6.8 and 6.1.1.4'
H H 0.0000 0.0000 'International Tables Vol C Tables 4.2.6.8 and 6.1.1.4'
N N 0.0061 0.0033 'International Tables Vol C Tables 4.2.6.8 and 6.1.1.4'
P P 0.1023 0.0942 'International Tables Vol C Tables 4.2.6.8 and 6.1.1.4'
Ru Ru -1.2594 0.8363 'International Tables Vol C Tables 4.2.6.8 and 6.1.1.4'

loop_
_geom_angle_atom_site_label_1
_geom_angle_atom_site_label_2
_geom_angle_atom_site_label_3
_geom_angle
N Ru C2 131.14(9)
N Ru C3 159.58(8)
C2 Ru C3 37.75(9)
N Ru C1 98.87(8)
C2 Ru C1 37.44(9)
C3 Ru C1 63.16(9)
N Ru P2 88.88(6)
C2 Ru P2 139.94(7)
C3 Ru P2 103.91(7)
C1 Ru P2 155.44(6)
N Ru C3A 127.44(8)
C2 Ru C3A 60.70(8)
C3 Ru C3A 36.66(8)
C1 Ru C3A 60.89(8)
P2 Ru C3A 95.94(6)
N Ru C7A 98.90(8)
C2 Ru C7A 60.59(9)
C3 Ru C7A 61.02(9)
C1 Ru C7A 36.54(8)
P2 Ru C7A 119.38(6)
C3A Ru C7A 35.27(8)
N Ru P1 88.87(5)
C2 Ru P1 90.27(7)
C3 Ru P1 106.09(6)
C1 Ru P1 110.73(6)
P2 Ru P1 92.59(2)
C3A Ru P1 142.71(6)
C7A Ru P1 147.04(6)
C21 P1 C31 100.70(10)
C21 P1 Ru 108.13(7)
C31 P1 Ru 106.59(7)
C61 P2 C51 101.87(11)
C61 P2 C41 102.38(10)
C51 P2 C41 100.30(10)
C61 P2 Ru 114.41(8)
C51 P2 Ru 123.81(7)
C41 P2 Ru 111.25(7)
C10 N Ru 172.40(18)
C2 C1 C7A 107.4(2)
C2 C1 Ru 69.95(13)
C7A C1 Ru 77.66(13)
C1 C2 C3 109.7(2)
C1 C2 Ru 72.61(13)
C3 C2 Ru 71.81(13)
C2 C3 C3A 107.2(2)
C2 C3 Ru 70.44(13)
C3A C3 Ru 77.86(13)
C4 C3A C7A 119.0(2)
C4 C3A C3 133.1(2)
C7A C3A C3 107.9(2)
C4 C3A Ru 128.66(16)
C7A C3A Ru 72.76(13)
C3 C3A Ru 65.49(12)
C5 C4 C3A 119.0(2)
C4 C5 C6 121.7(2)
C7 C6 C5 121.3(2)
C6 C7 C7A 118.7(2)
C7 C7A C3A 120.3(2)
C7 C7A C1 132.2(2)
C3A C7A C1 107.5(2)
C7 C7A Ru 129.11(16)
C3A C7A Ru 71.97(13)
C1 C7A Ru 65.79(12)
N C10 C11 174.3(2)
C12 C11 C16 120.5(2)
C12 C11 C10 120.3(2)
C16 C11 C10 118.9(2)
C13 C12 C11 119.5(3)
C12 C13 C14 119.9(3)
C13 C14 C15 120.9(3)
C14 C15 C16 120.0(3)
C15 C16 C11 119.1(3)
C22 C21 C26 116.6(2)
C22 C21 P1 119.99(18)
C26 C21 P1 122.98(18)
C23 C22 C21 121.7(2)
C24 C23 C22 120.7(2)
C25 C24 C23 118.6(2)
C24 C25 C26 120.9(2)
C25 C26 C21 121.6(2)
C36 C31 C32 117.3(2)
C36 C31 P1 117.41(18)
C32 C31 P1 125.30(19)
C33 C32 C31 121.4(3)
C34 C33 C32 120.2(3)
C35 C34 C33 119.5(2)
C34 C35 C36 120.4(3)
C35 C36 C31 121.2(2)
C46 C41 C42 118.1(2)
C46 C41 P2 123.93(18)
C42 C41 P2 117.90(17)
C43 C42 C41 121.1(2)
C44 C43 C42 119.9(2)
C45 C44 C43 119.8(2)
C44 C45 C46 120.3(2)
C45 C46 C41 120.8(2)
C56 C51 C52 118.7(2)
C56 C51 P2 123.56(19)
C52 C51 P2 117.76(18)
C53 C52 C51 120.7(2)
C54 C53 C52 120.3(2)
C55 C54 C53 119.8(2)
C54 C55 C56 120.4(3)
C51 C56 C55 120.1(3)
C66 C61 C62 118.7(2)
C66 C61 P2 122.56(18)
C62 C61 P2 118.70(18)
C63 C62 C61 120.2(2)
C62 C63 C64 120.4(2)
C65 C64 C63 119.9(2)
C64 C65 C66 120.4(2)
C61 C66 C65 120.4(2)

loop_
_geom_bond_atom_site_label_1
_geom_bond_atom_site_label_2
_geom_bond_distance
Ru N 2.0059(19)
Ru C2 2.184(2)
Ru C3 2.202(2)
Ru C1 2.218(2)
Ru P2 2.3122(6)
Ru C3A 2.366(2)
Ru C7A 2.376(2)
Ru P1 2.3824(6)
P1 C21 1.847(2)
P1 C31 1.849(2)
P2 C61 1.831(2)
P2 C51 1.837(2)
P2 C41 1.839(2)
N C10 1.150(3)
C1 C2 1.413(3)
C1 C7A 1.448(3)
C2 C3 1.419(3)
C3 C3A 1.445(3)
C3A C4 1.420(3)
C3A C7A 1.437(3)
C4 C5 1.366(3)
C5 C6 1.406(4)
C6 C7 1.372(3)
C7 C7A 1.411(3)
C10 C11 1.438(3)
C11 C12 1.394(3)
C11 C16 1.397(4)
C12 C13 1.377(4)
C13 C14 1.380(5)
C14 C15 1.381(5)
C15 C16 1.382(4)
C21 C22 1.398(3)
C21 C26 1.404(3)
C22 C23 1.386(3)
C23 C24 1.386(4)
C24 C25 1.383(4)
C25 C26 1.383(3)
C31 C36 1.394(3)
C31 C32 1.399(3)
C32 C33 1.385(3)
C33 C34 1.381(4)
C34 C35 1.377(4)
C35 C36 1.389(4)
C41 C46 1.392(3)
C41 C42 1.392(3)
C42 C43 1.387(3)
C43 C44 1.382(3)
C44 C45 1.381(4)
C45 C46 1.386(3)
C51 C56 1.388(3)
C51 C52 1.392(3)
C52 C53 1.380(3)
C53 C54 1.375(4)
C54 C55 1.374(4)
C55 C56 1.392(4)
C61 C66 1.390(3)
C61 C62 1.399(3)
C62 C63 1.385(3)
C63 C64 1.386(4)
C64 C65 1.368(4)
C65 C66 1.394(3)

loop_
_geom_torsion_atom_site_label_1
_geom_torsion_atom_site_label_2
_geom_torsion_atom_site_label_3
_geom_torsion_atom_site_label_4
_geom_torsion
N Ru P1 C21 -88.88(9)
C2 Ru P1 C21 42.26(10)
C3 Ru P1 C21 77.01(10)
C1 Ru P1 C21 10.17(11)
P2 Ru P1 C21 -177.71(8)
C3A Ru P1 C21 78.98(12)
C7A Ru P1 C21 15.83(14)
N Ru P1 C31 163.58(10)
C2 Ru P1 C31 -65.28(11)
C3 Ru P1 C31 -30.52(11)
C1 Ru P1 C31 -97.37(11)
P2 Ru P1 C31 74.76(8)
C3A Ru P1 C31 -28.56(13)
C7A Ru P1 C31 -91.71(14)
N Ru P2 C61 156.32(10)
C2 Ru P2 C61 -21.37(13)
C3 Ru P2 C61 -7.59(11)
C1 Ru P2 C61 47.17(18)
C3A Ru P2 C61 28.79(10)
C7A Ru P2 C61 56.73(11)
P1 Ru P2 C61 -114.86(8)
N Ru P2 C51 -78.52(11)
C2 Ru P2 C51 103.80(14)
C3 Ru P2 C51 117.57(11)
C1 Ru P2 C51 172.33(18)
C3A Ru P2 C51 153.95(11)
C7A Ru P2 C51 -178.10(11)
P1 Ru P2 C51 10.30(10)
N Ru P2 C41 40.91(9)
C2 Ru P2 C41 -136.77(13)
C3 Ru P2 C41 -123.00(10)
C1 Ru P2 C41 -68.24(18)
C3A Ru P2 C41 -86.62(10)
C7A Ru P2 C41 -58.68(10)
P1 Ru P2 C41 129.73(8)
C2 Ru N C10 92.0(14)
C3 Ru N C10 43.5(15)
C1 Ru N C10 70.5(14)
P2 Ru N C10 -86.0(14)
C3A Ru N C10 10.6(15)
C7A Ru N C10 33.5(14)
P1 Ru N C10 -179(100)
N Ru C1 C2 153.07(14)
C3 Ru C1 C2 -37.17(14)
P2 Ru C1 C2 -99.85(19)
C3A Ru C1 C2 -78.81(15)
C7A Ru C1 C2 -113.9(2)
P1 Ru C1 C2 60.91(14)
N Ru C1 C7A -93.01(14)
C2 Ru C1 C7A 113.9(2)
C3 Ru C1 C7A 76.76(15)
P2 Ru C1 C7A 14.1(3)
C3A Ru C1 C7A 35.11(13)
P1 Ru C1 C7A 174.84(12)
C7A C1 C2 C3 -6.7(3)
Ru C1 C2 C3 62.67(16)
C7A C1 C2 Ru -69.35(16)
N Ru C2 C1 -36.45(18)
C3 Ru C2 C1 118.3(2)
P2 Ru C2 C1 140.47(12)
C3A Ru C2 C1 79.35(15)
C7A Ru C2 C1 38.67(13)
P1 Ru C2 C1 -125.19(13)
N Ru C2 C3 -154.74(13)
C1 Ru C2 C3 -118.3(2)
P2 Ru C2 C3 22.19(19)
C3A Ru C2 C3 -38.93(14)
C7A Ru C2 C3 -79.62(15)
P1 Ru C2 C3 116.53(14)
C1 C2 C3 C3A 6.8(3)
Ru C2 C3 C3A 69.92(15)
C1 C2 C3 Ru -63.17(16)
N Ru C3 C2 67.1(3)
C1 Ru C3 C2 36.87(14)
P2 Ru C3 C2 -165.50(13)
C3A Ru C3 C2 113.4(2)
C7A Ru C3 C2 78.36(15)
P1 Ru C3 C2 -68.62(14)
N Ru C3 C3A -46.3(3)
C2 Ru C3 C3A -113.4(2)
C1 Ru C3 C3A -76.51(15)
P2 Ru C3 C3A 81.13(13)
C7A Ru C3 C3A -35.01(13)
P1 Ru C3 C3A 178.01(12)
C2 C3 C3A C4 174.2(2)
Ru C3 C3A C4 -120.9(3)
C2 C3 C3A C7A -4.1(2)
Ru C3 C3A C7A 60.71(16)
C2 C3 C3A Ru -64.86(15)
N Ru C3A C4 -71.9(2)
C2 Ru C3A C4 166.8(3)
C3 Ru C3A C4 126.7(3)
C1 Ru C3A C4 -150.1(3)
P2 Ru C3A C4 21.3(2)
C7A Ru C3A C4 -113.7(3)
P1 Ru C3A C4 123.5(2)
N Ru C3A C7A 41.85(17)
C2 Ru C3A C7A -79.52(15)
C3 Ru C3A C7A -119.6(2)
C1 Ru C3A C7A -36.38(14)
P2 Ru C3A C7A 134.99(13)
P1 Ru C3A C7A -122.80(13)
N Ru C3A C3 161.48(13)
C2 Ru C3A C3 40.12(14)
C1 Ru C3A C3 83.26(15)
P2 Ru C3A C3 -105.37(13)
C7A Ru C3A C3 119.6(2)
P1 Ru C3A C3 -3.16(19)
C7A C3A C4 C5 1.1(3)
C3 C3A C4 C5 -177.2(2)
Ru C3A C4 C5 91.6(3)
C3A C4 C5 C6 -0.7(4)
C4 C5 C6 C7 -0.7(4)
C5 C6 C7 C7A 1.6(4)
C6 C7 C7A C3A -1.2(3)
C6 C7 C7A C1 176.7(2)
C6 C7 C7A Ru -91.9(3)
C4 C3A C7A C7 -0.2(3)
C3 C3A C7A C7 178.5(2)
Ru C3A C7A C7 -125.3(2)
C4 C3A C7A C1 -178.53(19)
C3 C3A C7A C1 0.1(2)
Ru C3A C7A C1 56.32(15)
C4 C3A C7A Ru 125.2(2)
C3 C3A C7A Ru -56.19(15)
C2 C1 C7A C7 -174.1(2)
Ru C1 C7A C7 121.7(3)
C2 C1 C7A C3A 4.0(2)
Ru C1 C7A C3A -60.18(16)
C2 C1 C7A Ru 64.14(15)
N Ru C7A C7 -32.8(2)
C2 Ru C7A C7 -165.3(3)
C3 Ru C7A C7 151.2(2)
C1 Ru C7A C7 -125.7(3)
P2 Ru C7A C7 61.0(2)
C3A Ru C7A C7 114.8(3)
P1 Ru C7A C7 -134.61(19)
N Ru C7A C3A -147.58(13)
C2 Ru C7A C3A 79.88(15)
C3 Ru C7A C3A 36.38(13)
C1 Ru C7A C3A 119.5(2)
P2 Ru C7A C3A -53.83(14)
P1 Ru C7A C3A 110.61(14)
N Ru C7A C1 92.91(15)
C2 Ru C7A C1 -39.64(14)
C3 Ru C7A C1 -83.13(15)
P2 Ru C7A C1 -173.34(12)
C3A Ru C7A C1 -119.5(2)
P1 Ru C7A C1 -8.9(2)
Ru N C10 C11 24(4)
N C10 C11 C12 -123(2)
N C10 C11 C16 52(3)
C16 C11 C12 C13 0.4(4)
C10 C11 C12 C13 174.8(2)
C11 C12 C13 C14 0.0(4)
C12 C13 C14 C15 -0.1(6)
C13 C14 C15 C16 -0.3(6)
C14 C15 C16 C11 0.7(6)
C12 C11 C16 C15 -0.8(5)
C10 C11 C16 C15 -175.2(3)
C31 P1 C21 C22 156.41(19)
Ru P1 C21 C22 44.8(2)
C31 P1 C21 C26 -31.5(2)
Ru P1 C21 C26 -143.05(18)
C26 C21 C22 C23 2.0(3)
P1 C21 C22 C23 174.60(19)
C21 C22 C23 C24 -0.8(4)
C22 C23 C24 C25 -0.5(4)
C23 C24 C25 C26 0.4(4)
C24 C25 C26 C21 0.9(4)
C22 C21 C26 C25 -2.0(3)
P1 C21 C26 C25 -174.40(19)
C21 P1 C31 C36 140.87(18)
Ru P1 C31 C36 -106.38(17)
C21 P1 C31 C32 -40.8(2)
Ru P1 C31 C32 71.9(2)
C36 C31 C32 C33 -0.1(4)
P1 C31 C32 C33 -178.40(19)
C31 C32 C33 C34 0.2(4)
C32 C33 C34 C35 0.4(4)
C33 C34 C35 C36 -1.2(4)
C34 C35 C36 C31 1.4(4)
C32 C31 C36 C35 -0.7(3)
P1 C31 C36 C35 177.76(18)
C61 P2 C41 C46 89.8(2)
C51 P2 C41 C46 -14.9(2)
Ru P2 C41 C46 -147.58(19)
C61 P2 C41 C42 -88.2(2)
C51 P2 C41 C42 167.05(19)
Ru P2 C41 C42 34.4(2)
C46 C41 C42 C43 -1.8(4)
P2 C41 C42 C43 176.35(19)
C41 C42 C43 C44 2.0(4)
C42 C43 C44 C45 -0.5(4)
C43 C44 C45 C46 -1.2(4)
C44 C45 C46 C41 1.3(4)
C42 C41 C46 C45 0.1(4)
P2 C41 C46 C45 -177.89(19)
C61 P2 C51 C56 0.1(2)
C41 P2 C51 C56 105.2(2)
Ru P2 C51 C56 -130.38(19)
C61 P2 C51 C52 -179.52(18)
C41 P2 C51 C52 -74.40(19)
Ru P2 C51 C52 50.0(2)
C56 C51 C52 C53 -0.1(4)
P2 C51 C52 C53 179.48(18)
C51 C52 C53 C54 0.9(4)
C52 C53 C54 C55 -1.1(4)
C53 C54 C55 C56 0.5(5)
C52 C51 C56 C55 -0.4(4)
P2 C51 C56 C55 179.9(2)
C54 C55 C56 C51 0.3(5)
C51 P2 C61 C66 101.0(2)
C41 P2 C61 C66 -2.5(2)
Ru P2 C61 C66 -122.95(18)
C51 P2 C61 C62 -80.6(2)
C41 P2 C61 C62 175.89(18)
Ru P2 C61 C62 55.4(2)
C66 C61 C62 C63 1.1(4)
P2 C61 C62 C63 -177.30(19)
C61 C62 C63 C64 -1.0(4)
C62 C63 C64 C65 0.4(4)
C63 C64 C65 C66 0.1(4)
C62 C61 C66 C65 -0.7(4)
P2 C61 C66 C65 177.7(2)
C64 C65 C66 C61 0.1(4)
